data_7210879
loop_
_publ_author_name
'Wang, Lian-Cheng'
'Sun, Junliang'
'Huang, Zhi-Tang'
'Zheng, Qi-Yu'

_publ_section_title
;
 Stepwise tuning of the substituent groups from mother BTB ligands to two
 hexaphenylbenzene based ligands for construction of diverse coordination
 polymers
;
_journal_issue 42
_journal_name_full CrystEngComm
_journal_page_first 8511
_journal_paper_doi 10.1039/c3ce40856f
_journal_volume 15
_journal_year 2013
_chemical_formula_sum 'C64 H73 Cd N O10'
_chemical_formula_weight 1128.63
_chemical_name_systematic
; 
 ? 
;
_space_group_IT_number 14
_symmetry_cell_setting monoclinic
_symmetry_space_group_name_Hall '-P 2ybc'
_symmetry_space_group_name_H-M 'P 1 21/c 1'
_atom_sites_solution_hydrogens geom
_atom_sites_solution_primary direct
_atom_sites_solution_secondary difmap
_audit_creation_method SHELXL-97
_cell_angle_alpha 90.00
_cell_angle_beta 109.45(3)
_cell_angle_gamma 90.00
_cell_formula_units_Z 4
_cell_length_a 14.063(3)
_cell_length_b 28.085(6)
_cell_length_c 15.736(3)
_cell_measurement_reflns_used 10956
_cell_measurement_temperature 173(2)
_cell_measurement_theta_max 27.4835
_cell_measurement_theta_min 1.3724
_cell_volume 5860(2)
_computing_cell_refinement 'CrystalClear (Rigaku Inc., 2008)'
_computing_data_collection 'CrystalClear (Rigaku Inc., 2008)'
_computing_data_reduction 'CrystalClear (Rigaku Inc., 2008)'
_computing_molecular_graphics
;
 Mercury: visualization and analysis of crystal structures, C. F. Macrae,
 P. R. Edgington, P. McCabe, E. Pidcock, G. P. Shields, R. Taylor,
 M. Towler and J. van de Streek, J. Appl. Cryst., 39, 453-457, 2006.
;
_computing_publication_material 'SHELX-97 (Sheldrick, 1997)'
_computing_structure_refinement 'SHELXL-97 (Sheldrick, 1997)'
_computing_structure_solution 'SHELXS-97 (Sheldrick, 1990)'
_diffrn_ambient_temperature 173(2)
_diffrn_detector_area_resol_mean 28.5714
_diffrn_measured_fraction_theta_full 0.989
_diffrn_measured_fraction_theta_max 0.989
_diffrn_measurement_device_type 'Saturn724+ CCD'
_diffrn_measurement_method '\w scans at fixed \c = 45\%'
_diffrn_radiation_monochromator graphite
_diffrn_radiation_source 'fine-focus sealed tube'
_diffrn_radiation_type MoK\a
_diffrn_radiation_wavelength 0.71073
_diffrn_reflns_av_R_equivalents 0.0389
_diffrn_reflns_av_sigmaI/netI 0.0542
_diffrn_reflns_limit_h_max 18
_diffrn_reflns_limit_h_min -18
_diffrn_reflns_limit_k_max 36
_diffrn_reflns_limit_k_min -19
_diffrn_reflns_limit_l_max 20
_diffrn_reflns_limit_l_min -16
_diffrn_reflns_number 28030
_diffrn_reflns_theta_full 27.48
_diffrn_reflns_theta_max 27.48
_diffrn_reflns_theta_min 1.54
_exptl_absorpt_coefficient_mu 0.430
_exptl_absorpt_correction_T_max 1.0000
_exptl_absorpt_correction_T_min 0.5972
_exptl_absorpt_correction_type multi-scan
_exptl_absorpt_process_details 'CrystalClear (Rigaku Inc., 2008)'
_exptl_crystal_colour Colorless
_exptl_crystal_density_diffrn 1.279
_exptl_crystal_density_method 'not measured'
_exptl_crystal_description block
_exptl_crystal_F_000 2368
_exptl_crystal_size_max 0.35
_exptl_crystal_size_mid 0.30
_exptl_crystal_size_min 0.24
_platon_squeeze_details
;
;
_refine_diff_density_max 0.638
_refine_diff_density_min -1.046
_refine_diff_density_rms 0.084
_refine_ls_extinction_method none
_refine_ls_goodness_of_fit_ref 1.106
_refine_ls_hydrogen_treatment mixed
_refine_ls_matrix_type full
_refine_ls_number_parameters 674
_refine_ls_number_reflns 13313
_refine_ls_number_restraints 158
_refine_ls_restrained_S_all 1.117
_refine_ls_R_factor_all 0.0616
_refine_ls_R_factor_gt 0.0531
_refine_ls_shift/su_max 0.007
_refine_ls_shift/su_mean 0.000
_refine_ls_structure_factor_coef Fsqd
_refine_ls_weighting_details 'calc w=1/[\s^2^(Fo^2^)+(0.0522P)^2^+5.9600P] where P=(Fo^2^+2Fc^2^)/3'
_refine_ls_weighting_scheme calc
_refine_ls_wR_factor_gt 0.1304
_refine_ls_wR_factor_ref 0.1373
_reflns_number_gt 11701
_reflns_number_total 13313
_reflns_threshold_expression >2sigma(I)
_cod_data_source_file c3ce40856f.txt
_cod_data_source_block asun
_cod_original_sg_symbol_H-M P2(1)/c
_cod_database_code 7210879

loop_
_symmetry_equiv_pos_as_xyz
'x, y, z'
'-x, y+1/2, -z+1/2'
'-x, -y, -z'
'x, -y-1/2, z-1/2'

loop_
_atom_site_label
_atom_site_type_symbol
_atom_site_fract_x
_atom_site_fract_y
_atom_site_fract_z
_atom_site_U_iso_or_equiv
_atom_site_adp_type
_atom_site_occupancy
_atom_site_symmetry_multiplicity
_atom_site_calc_flag
_atom_site_refinement_flags
_atom_site_disorder_assembly
_atom_site_disorder_group
Cd1 Cd 0.403032(15) 0.810460(8) 0.456913(13) 0.02567(8) Uani 1 1 d . . .
O1 O 0.53182(18) 0.78358(9) 0.41115(19) 0.0438(6) Uani 1 1 d D . .
O2 O 0.34097(18) 0.73606(8) 0.45587(15) 0.0357(5) Uani 1 1 d . . .
O3 O 0.42234(19) 0.70613(8) 0.36806(16) 0.0395(5) Uani 1 1 d . . .
O4 O 0.30804(16) 0.83578(9) 0.31322(14) 0.0356(5) Uani 1 1 d . . .
O5 O 0.24510(16) 0.84753(9) 0.42195(14) 0.0343(5) Uani 1 1 d . . .
O6 O 0.46055(17) 0.81915(8) 0.61200(15) 0.0356(5) Uani 1 1 d . . .
O7 O 0.51506(18) 0.87178(9) 0.53459(14) 0.0394(5) Uani 1 1 d . . .
C1 C -0.2747(2) 0.99185(10) -0.03477(18) 0.0238(6) Uani 1 1 d . . .
C2 C -0.2179(2) 1.01302(10) 0.04720(18) 0.0222(5) Uani 1 1 d . . .
C3 C -0.1369(2) 0.98819(11) 0.10844(18) 0.0237(6) Uani 1 1 d . . .
C4 C -0.1101(2) 0.94264(10) 0.08573(18) 0.0234(5) Uani 1 1 d . . .
C5 C -0.1656(2) 0.92227(10) 0.00195(19) 0.0247(6) Uani 1 1 d . . .
C6 C -0.2488(2) 0.94653(10) -0.05737(18) 0.0232(5) Uani 1 1 d . . .
C7 C -0.3627(2) 1.01920(10) -0.09504(18) 0.0237(6) Uani 1 1 d . . .
C8 C -0.4589(2) 1.00973(12) -0.0935(2) 0.0350(7) Uani 1 1 d . . .
H8 H -0.4708 0.9815 -0.0654 0.042 Uiso 1 1 calc R . .
C9 C -0.5379(2) 1.04097(13) -0.1326(2) 0.0390(8) Uani 1 1 d . . .
H9 H -0.6030 1.0337 -0.1304 0.047 Uiso 1 1 calc R . .
C10 C -0.5241(2) 1.08241(12) -0.1746(2) 0.0359(7) Uani 1 1 d . A .
C11 C -0.4294(3) 1.08938(13) -0.1829(2) 0.0404(8) Uani 1 1 d . . .
H11 H -0.4189 1.1158 -0.2164 0.048 Uiso 1 1 calc R . .
C12 C -0.3503(2) 1.05844(12) -0.1429(2) 0.0333(7) Uani 1 1 d . . .
H12 H -0.2862 1.0644 -0.1486 0.040 Uiso 1 1 calc R . .
C13 C -0.6086(3) 1.11915(13) -0.2087(3) 0.0492(10) Uani 1 1 d D . .
C14 C -0.6666(8) 1.1094(4) -0.3070(5) 0.118(4) Uani 0.690(8) 1 d PDU A 1
H14B H -0.6193 1.1058 -0.3402 0.177 Uiso 0.690(8) 1 calc PR A 1
H14C H -0.7123 1.1360 -0.3322 0.177 Uiso 0.690(8) 1 calc PR A 1
H14A H -0.7059 1.0801 -0.3121 0.177 Uiso 0.690(8) 1 calc PR A 1
C15 C -0.6759(6) 1.1207(3) -0.1490(6) 0.093(3) Uani 0.690(8) 1 d PDU A 1
H15A H -0.7148 1.0912 -0.1565 0.139 Uiso 0.690(8) 1 calc PR A 1
H15C H -0.7222 1.1479 -0.1667 0.139 Uiso 0.690(8) 1 calc PR A 1
H15B H -0.6335 1.1242 -0.0857 0.139 Uiso 0.690(8) 1 calc PR A 1
C16 C -0.5673(5) 1.16998(19) -0.2041(6) 0.063(2) Uani 0.690(8) 1 d PDU A 1
H16B H -0.5199 1.1761 -0.1435 0.095 Uiso 0.690(8) 1 calc PR A 1
H16C H -0.6231 1.1928 -0.2176 0.095 Uiso 0.690(8) 1 calc PR A 1
H16A H -0.5324 1.1736 -0.2483 0.095 Uiso 0.690(8) 1 calc PR A 1
C14' C -0.6079(16) 1.1358(9) -0.3015(9) 0.098(6) Uani 0.310(8) 1 d PDU A 2
H14E H -0.5535 1.1590 -0.2937 0.148 Uiso 0.310(8) 1 calc PR A 2
H14F H -0.6728 1.1506 -0.3346 0.148 Uiso 0.310(8) 1 calc PR A 2
H14D H -0.5969 1.1083 -0.3356 0.148 Uiso 0.310(8) 1 calc PR A 2
C15' C -0.7100(8) 1.0932(6) -0.2445(12) 0.074(4) Uiso 0.310(8) 1 d PDU A 2
H15D H -0.7041 1.0663 -0.2822 0.111 Uiso 0.310(8) 1 calc PR A 2
H15F H -0.7618 1.1153 -0.2805 0.111 Uiso 0.310(8) 1 calc PR A 2
H15E H -0.7289 1.0814 -0.1938 0.111 Uiso 0.310(8) 1 calc PR A 2
C16' C -0.5811(18) 1.1610(6) -0.1438(15) 0.116(7) Uani 0.310(8) 1 d PDU A 2
H16F H -0.6426 1.1750 -0.1383 0.174 Uiso 0.310(8) 1 calc PR A 2
H16E H -0.5453 1.1851 -0.1667 0.174 Uiso 0.310(8) 1 calc PR A 2
H16D H -0.5375 1.1500 -0.0845 0.174 Uiso 0.310(8) 1 calc PR A 2
C17 C -0.2466(2) 1.06245(10) 0.06727(18) 0.0234(5) Uani 1 1 d . . .
C18 C -0.3307(2) 1.06919(11) 0.0926(2) 0.0346(7) Uani 1 1 d . . .
H18 H -0.3653 1.0422 0.1042 0.042 Uiso 1 1 calc R . .
C19 C -0.3660(3) 1.11441(11) 0.1014(2) 0.0365(7) Uani 1 1 d . . .
H19 H -0.4225 1.1180 0.1211 0.044 Uiso 1 1 calc R . .
C20 C -0.3195(2) 1.15439(10) 0.08176(19) 0.0268(6) Uani 1 1 d . . .
C21 C -0.2329(3) 1.14775(11) 0.0588(2) 0.0336(7) Uani 1 1 d . . .
H21 H -0.1989 1.1747 0.0463 0.040 Uiso 1 1 calc R . .
C22 C -0.1953(2) 1.10248(11) 0.0540(2) 0.0324(7) Uani 1 1 d . . .
H22 H -0.1341 1.0989 0.0414 0.039 Uiso 1 1 calc R . .
C23 C -0.0782(2) 1.01211(10) 0.19483(18) 0.0247(6) Uani 1 1 d . . .
C24 C -0.1237(2) 1.02473(12) 0.2570(2) 0.0304(6) Uani 1 1 d . . .
H24 H -0.1928 1.0174 0.2454 0.036 Uiso 1 1 calc R . .
C25 C -0.0696(2) 1.04809(13) 0.3363(2) 0.0356(7) Uani 1 1 d . . .
H25 H -0.1028 1.0564 0.3779 0.043 Uiso 1 1 calc R . .
C26 C 0.0310(2) 1.05955(12) 0.3565(2) 0.0335(7) Uani 1 1 d . B .
C27 C 0.0767(2) 1.04597(12) 0.2935(2) 0.0325(7) Uani 1 1 d . . .
H27 H 0.1459 1.0531 0.3050 0.039 Uiso 1 1 calc R . .
C28 C 0.0231(2) 1.02242(11) 0.21483(19) 0.0279(6) Uani 1 1 d . . .
H28 H 0.0564 1.0132 0.1739 0.033 Uiso 1 1 calc R . .
C29 C 0.0905(3) 1.08663(15) 0.4421(2) 0.0517(10) Uani 1 1 d D . .
C30 C 0.0340(6) 1.0896(3) 0.5098(5) 0.053(2) Uani 0.554(9) 1 d PDU B 1
H30B H -0.0278 1.1083 0.4838 0.079 Uiso 0.554(9) 1 calc PR B 1
H30C H 0.0769 1.1050 0.5652 0.079 Uiso 0.554(9) 1 calc PR B 1
H30A H 0.0166 1.0575 0.5239 0.079 Uiso 0.554(9) 1 calc PR B 1
C31 C 0.1172(10) 1.1356(3) 0.4164(7) 0.090(3) Uani 0.554(9) 1 d PDU B 1
H31A H 0.1430 1.1327 0.3659 0.136 Uiso 0.554(9) 1 calc PR B 1
H31C H 0.1689 1.1500 0.4681 0.136 Uiso 0.554(9) 1 calc PR B 1
H31B H 0.0568 1.1557 0.3985 0.136 Uiso 0.554(9) 1 calc PR B 1
C32 C 0.1845(7) 1.0570(5) 0.4905(6) 0.099(4) Uani 0.554(9) 1 d PDU B 1
H32A H 0.1646 1.0241 0.4966 0.149 Uiso 0.554(9) 1 calc PR B 1
H32C H 0.2187 1.0704 0.5504 0.149 Uiso 0.554(9) 1 calc PR B 1
H32B H 0.2305 1.0575 0.4553 0.149 Uiso 0.554(9) 1 calc PR B 1
C30' C 0.0818(12) 1.0619(6) 0.5248(6) 0.090(5) Uani 0.446(9) 1 d PDU B 2
H30D H 0.1025 1.0286 0.5252 0.135 Uiso 0.446(9) 1 calc PR B 2
H30E H 0.0117 1.0633 0.5236 0.135 Uiso 0.446(9) 1 calc PR B 2
H30F H 0.1254 1.0779 0.5792 0.135 Uiso 0.446(9) 1 calc PR B 2
C31' C 0.0480(13) 1.1374(3) 0.4253(11) 0.108(5) Uani 0.446(9) 1 d PDU B 2
H31D H 0.0384 1.1466 0.3629 0.162 Uiso 0.446(9) 1 calc PR B 2
H31F H 0.0954 1.1595 0.4666 0.162 Uiso 0.446(9) 1 calc PR B 2
H31E H -0.0169 1.1386 0.4357 0.162 Uiso 0.446(9) 1 calc PR B 2
C32' C 0.2016(5) 1.0941(5) 0.4524(8) 0.065(3) Uani 0.446(9) 1 d PDU B 2
H32D H 0.2341 1.0631 0.4539 0.097 Uiso 0.446(9) 1 calc PR B 2
H32F H 0.2354 1.1112 0.5086 0.097 Uiso 0.446(9) 1 calc PR B 2
H32E H 0.2064 1.1126 0.4012 0.097 Uiso 0.446(9) 1 calc PR B 2
C33 C -0.0228(2) 0.91680(10) 0.15058(18) 0.0234(5) Uani 1 1 d . . .
C34 C -0.0169(2) 0.90920(11) 0.23961(19) 0.0265(6) Uani 1 1 d . . .
H34 H -0.0716 0.9185 0.2586 0.032 Uiso 1 1 calc R . .
C35 C 0.0673(2) 0.88826(11) 0.30104(19) 0.0264(6) Uani 1 1 d . . .
H35 H 0.0708 0.8844 0.3620 0.032 Uiso 1 1 calc R . .
C36 C 0.1466(2) 0.87293(10) 0.27394(19) 0.0248(6) Uani 1 1 d . . .
C37 C 0.1408(2) 0.87919(11) 0.1846(2) 0.0269(6) Uani 1 1 d . . .
H37 H 0.1940 0.8682 0.1650 0.032 Uiso 1 1 calc R . .
C38 C 0.0578(2) 0.90133(11) 0.12428(19) 0.0259(6) Uani 1 1 d . . .
H38 H 0.0554 0.9061 0.0639 0.031 Uiso 1 1 calc R . .
C39 C 0.2391(2) 0.85055(10) 0.3403(2) 0.0261(6) Uani 1 1 d . . .
C40 C 0.3639(2) 0.70259(11) 0.4139(2) 0.0291(6) Uani 1 1 d . . .
C41 C 0.6360(3) 0.7833(2) 0.4625(3) 0.0650(12) Uani 1 1 d D . .
H41B H 0.6587 0.8165 0.4783 0.078 Uiso 1 1 calc R . .
H41A H 0.6741 0.7703 0.4249 0.078 Uiso 1 1 calc R . .
C42 C 0.6603(4) 0.7552(3) 0.5456(4) 0.0925(19) Uani 1 1 d . . .
H42A H 0.6401 0.7220 0.5305 0.139 Uiso 1 1 calc R . .
H42B H 0.6239 0.7682 0.5838 0.139 Uiso 1 1 calc R . .
H42C H 0.7330 0.7567 0.5779 0.139 Uiso 1 1 calc R . .
C43 C 0.5135(2) 0.85534(12) 0.6083(2) 0.0305(6) Uani 1 1 d . . .
C44 C 0.6272(2) 0.92056(11) 0.6929(2) 0.0298(6) Uani 1 1 d . . .
H44 H 0.6251 0.9338 0.6368 0.036 Uiso 1 1 calc R . .
C45 C 0.5746(2) 0.87905(11) 0.69514(19) 0.0282(6) Uani 1 1 d . . .
C46 C 0.5788(2) 0.85970(12) 0.7780(2) 0.0309(6) Uani 1 1 d . . .
H46 H 0.5427 0.8314 0.7801 0.037 Uiso 1 1 calc R . .
C47 C 0.6357(2) 0.88195(11) 0.8575(2) 0.0293(6) Uani 1 1 d . . .
H47 H 0.6383 0.8685 0.9136 0.035 Uiso 1 1 calc R . .
C48 C -0.1333(2) 0.87673(11) -0.02964(19) 0.0259(6) Uani 1 1 d . . .
C49 C -0.1338(2) 0.83264(11) 0.0110(2) 0.0300(6) Uani 1 1 d . . .
H49 H -0.1544 0.8306 0.0626 0.036 Uiso 1 1 calc R . .
C50 C -0.1045(2) 0.79176(12) -0.0232(2) 0.0340(7) Uani 1 1 d . . .
H50 H -0.1067 0.7620 0.0049 0.041 Uiso 1 1 calc R . .
C51 C -0.0717(2) 0.79330(11) -0.0983(2) 0.0315(7) Uani 1 1 d . . .
C52 C -0.0710(2) 0.83736(12) -0.1372(2) 0.0330(7) Uani 1 1 d . . .
H52 H -0.0493 0.8397 -0.1882 0.040 Uiso 1 1 calc R . .
C53 C -0.1010(2) 0.87810(11) -0.1040(2) 0.0277(6) Uani 1 1 d . . .
H53 H -0.0994 0.9077 -0.1325 0.033 Uiso 1 1 calc R . .
C54 C -0.0394(3) 0.74722(12) -0.1331(3) 0.0388(8) Uani 1 1 d . . .
C55 C -0.1280(3) 0.71253(14) -0.1625(3) 0.0497(10) Uani 1 1 d . . .
H55A H -0.1062 0.6827 -0.1826 0.075 Uiso 1 1 calc R . .
H55C H -0.1829 0.7265 -0.2122 0.075 Uiso 1 1 calc R . .
H55B H -0.1516 0.7061 -0.1117 0.075 Uiso 1 1 calc R . .
C56 C 0.0491(3) 0.72452(15) -0.0576(3) 0.0563(11) Uani 1 1 d . . .
H56B H 0.0266 0.7156 -0.0072 0.084 Uiso 1 1 calc R . .
H56C H 0.1045 0.7475 -0.0369 0.084 Uiso 1 1 calc R . .
H56A H 0.0724 0.6961 -0.0809 0.084 Uiso 1 1 calc R . .
C57 C -0.0018(4) 0.75603(15) -0.2128(3) 0.0626(12) Uani 1 1 d . . .
H57A H 0.0160 0.7256 -0.2339 0.094 Uiso 1 1 calc R . .
H57C H 0.0577 0.7767 -0.1935 0.094 Uiso 1 1 calc R . .
H57B H -0.0551 0.7715 -0.2618 0.094 Uiso 1 1 calc R . .
C58 C -0.3113(2) 0.92342(10) -0.14370(19) 0.0250(6) Uani 1 1 d . . .
C59 C -0.3170(2) 0.94286(11) -0.2269(2) 0.0287(6) Uani 1 1 d . . .
H59 H -0.2823 0.9716 -0.2289 0.034 Uiso 1 1 calc R . .
H1 H 0.5134(18) 0.7549(5) 0.398(2) 0.043 Uiso 1 1 d D . .

loop_
_atom_site_aniso_label
_atom_site_aniso_U_11
_atom_site_aniso_U_22
_atom_site_aniso_U_33
_atom_site_aniso_U_23
_atom_site_aniso_U_13
_atom_site_aniso_U_12
Cd1 0.02589(12) 0.02392(12) 0.02371(11) -0.00092(8) 0.00358(8) -0.00040(8)
O1 0.0316(12) 0.0406(14) 0.0623(16) -0.0089(13) 0.0196(11) -0.0056(11)
O2 0.0473(14) 0.0228(11) 0.0393(12) -0.0007(9) 0.0175(10) -0.0026(10)
O3 0.0491(14) 0.0309(12) 0.0450(14) -0.0049(10) 0.0245(11) -0.0111(11)
O4 0.0283(11) 0.0464(14) 0.0314(11) 0.0051(10) 0.0088(9) 0.0125(10)
O5 0.0308(11) 0.0403(13) 0.0289(11) 0.0027(9) 0.0061(9) 0.0072(10)
O6 0.0347(12) 0.0367(13) 0.0301(11) -0.0068(9) 0.0038(9) -0.0102(10)
O7 0.0465(14) 0.0403(14) 0.0251(11) -0.0065(10) 0.0037(9) -0.0101(11)
C1 0.0210(13) 0.0244(14) 0.0246(13) -0.0002(11) 0.0058(10) -0.0022(11)
C2 0.0199(12) 0.0197(13) 0.0269(13) -0.0016(11) 0.0076(10) -0.0001(10)
C3 0.0201(13) 0.0263(14) 0.0238(13) -0.0013(11) 0.0062(10) -0.0003(11)
C4 0.0213(13) 0.0260(14) 0.0228(13) 0.0021(11) 0.0073(10) 0.0009(11)
C5 0.0270(14) 0.0204(14) 0.0272(14) -0.0006(11) 0.0098(11) 0.0008(11)
C6 0.0218(13) 0.0237(14) 0.0233(13) -0.0010(11) 0.0065(10) -0.0016(11)
C7 0.0220(13) 0.0228(14) 0.0235(13) -0.0011(11) 0.0038(10) 0.0009(11)
C8 0.0252(15) 0.0316(17) 0.0479(19) 0.0125(14) 0.0116(13) -0.0015(13)
C9 0.0231(15) 0.0364(18) 0.052(2) 0.0153(16) 0.0055(13) 0.0020(13)
C10 0.0278(16) 0.0311(17) 0.0416(18) 0.0120(14) 0.0020(13) 0.0037(13)
C11 0.0371(18) 0.0358(18) 0.0455(19) 0.0188(15) 0.0100(14) -0.0018(15)
C12 0.0291(15) 0.0324(17) 0.0391(17) 0.0074(13) 0.0123(13) -0.0011(13)
C13 0.0327(18) 0.041(2) 0.066(3) 0.0165(19) 0.0063(16) 0.0099(16)
C14 0.105(7) 0.087(6) 0.095(6) -0.029(5) -0.058(5) 0.056(5)
C15 0.074(5) 0.085(6) 0.144(7) 0.057(5) 0.070(5) 0.048(4)
C16 0.067(4) 0.042(3) 0.083(5) 0.018(3) 0.028(4) 0.021(3)
C14' 0.064(10) 0.098(12) 0.114(11) 0.040(10) 0.004(9) 0.009(9)
C16' 0.116(12) 0.079(10) 0.127(13) -0.006(10) 0.006(10) 0.053(10)
C17 0.0208(13) 0.0243(14) 0.0233(13) -0.0007(11) 0.0047(10) -0.0005(11)
C18 0.0344(17) 0.0217(15) 0.054(2) 0.0049(14) 0.0229(15) 0.0012(13)
C19 0.0346(17) 0.0244(16) 0.058(2) 0.0006(14) 0.0248(15) 0.0039(13)
C20 0.0312(15) 0.0214(14) 0.0263(14) -0.0003(11) 0.0075(11) 0.0008(12)
C21 0.0429(18) 0.0227(15) 0.0423(17) -0.0005(13) 0.0235(14) -0.0053(13)
C22 0.0345(16) 0.0277(16) 0.0424(17) -0.0037(13) 0.0229(14) -0.0022(13)
C23 0.0244(13) 0.0232(14) 0.0236(13) -0.0035(11) 0.0043(10) 0.0012(11)
C24 0.0229(14) 0.0349(17) 0.0311(15) -0.0042(13) 0.0061(11) 0.0030(12)
C25 0.0363(17) 0.0431(19) 0.0276(15) -0.0075(14) 0.0110(13) 0.0075(15)
C26 0.0342(16) 0.0336(17) 0.0270(15) -0.0075(13) 0.0026(12) 0.0034(13)
C27 0.0280(15) 0.0345(17) 0.0313(15) -0.0043(13) 0.0047(12) -0.0024(13)
C28 0.0287(15) 0.0287(15) 0.0266(14) -0.0022(12) 0.0097(11) -0.0023(12)
C29 0.044(2) 0.068(3) 0.0357(19) -0.0253(19) 0.0044(15) -0.0039(19)
C30 0.072(5) 0.059(5) 0.024(3) -0.016(3) 0.012(3) -0.012(4)
C31 0.103(7) 0.093(7) 0.088(6) -0.057(5) 0.050(6) -0.058(6)
C32 0.063(6) 0.147(10) 0.057(5) -0.040(6) -0.020(4) 0.027(6)
C30' 0.087(9) 0.125(11) 0.045(6) -0.014(7) 0.005(6) -0.037(8)
C31' 0.112(10) 0.080(8) 0.106(9) -0.058(7) 0.002(8) -0.011(8)
C32' 0.047(5) 0.081(7) 0.057(6) -0.033(5) 0.004(4) -0.029(5)
C33 0.0217(13) 0.0216(13) 0.0262(13) -0.0015(11) 0.0070(10) -0.0011(11)
C34 0.0244(14) 0.0262(15) 0.0300(14) -0.0002(12) 0.0105(11) 0.0027(11)
C35 0.0271(14) 0.0273(15) 0.0247(13) 0.0019(11) 0.0085(11) -0.0010(12)
C36 0.0229(13) 0.0208(14) 0.0285(14) 0.0008(11) 0.0055(11) -0.0027(11)
C37 0.0240(14) 0.0270(15) 0.0305(14) 0.0001(12) 0.0100(11) 0.0010(11)
C38 0.0279(14) 0.0273(15) 0.0242(13) 0.0025(11) 0.0107(11) 0.0029(12)
C39 0.0247(14) 0.0200(14) 0.0321(15) 0.0000(11) 0.0074(11) -0.0007(11)
C40 0.0327(16) 0.0246(15) 0.0257(14) -0.0007(11) 0.0039(12) -0.0018(12)
C41 0.033(2) 0.079(3) 0.082(3) 0.005(3) 0.019(2) -0.002(2)
C42 0.072(4) 0.114(5) 0.090(4) 0.017(4) 0.025(3) 0.040(4)
C43 0.0254(14) 0.0315(16) 0.0307(15) -0.0064(13) 0.0040(11) 0.0027(12)
C44 0.0319(15) 0.0315(16) 0.0250(14) -0.0017(12) 0.0082(11) -0.0016(13)
C45 0.0230(14) 0.0322(16) 0.0257(14) -0.0046(12) 0.0031(11) -0.0008(12)
C46 0.0309(15) 0.0292(16) 0.0291(15) -0.0044(12) 0.0051(12) -0.0076(13)
C47 0.0309(15) 0.0305(16) 0.0251(14) -0.0009(12) 0.0074(11) -0.0051(12)
C48 0.0235(13) 0.0237(14) 0.0274(14) -0.0009(11) 0.0045(11) -0.0005(11)
C49 0.0323(16) 0.0274(16) 0.0298(15) -0.0002(12) 0.0097(12) -0.0015(13)
C50 0.0381(17) 0.0221(15) 0.0418(17) 0.0005(13) 0.0133(14) -0.0001(13)
C51 0.0298(15) 0.0252(15) 0.0376(16) -0.0073(13) 0.0086(12) 0.0002(12)
C52 0.0384(17) 0.0317(17) 0.0312(15) -0.0037(13) 0.0145(13) -0.0005(14)
C53 0.0312(15) 0.0218(14) 0.0307(15) -0.0002(11) 0.0110(12) -0.0024(12)
C54 0.0368(18) 0.0255(16) 0.056(2) -0.0112(15) 0.0180(15) 0.0013(14)
C55 0.045(2) 0.036(2) 0.064(2) -0.0187(18) 0.0118(18) -0.0029(17)
C56 0.038(2) 0.041(2) 0.080(3) -0.010(2) 0.0076(19) 0.0078(17)
C57 0.086(3) 0.040(2) 0.080(3) -0.014(2) 0.052(3) 0.006(2)
C58 0.0226(13) 0.0226(14) 0.0263(14) -0.0035(11) 0.0035(10) 0.0017(11)
C59 0.0314(15) 0.0250(15) 0.0284(14) -0.0022(12) 0.0081(12) -0.0054(12)

loop_
_atom_type_symbol
_atom_type_description
_atom_type_scat_dispersion_real
_atom_type_scat_dispersion_imag
_atom_type_scat_source
C C 0.0033 0.0016 'International Tables Vol C Tables 4.2.6.8 and 6.1.1.4'
H H 0.0000 0.0000 'International Tables Vol C Tables 4.2.6.8 and 6.1.1.4'
N N 0.0061 0.0033 'International Tables Vol C Tables 4.2.6.8 and 6.1.1.4'
O O 0.0106 0.0060 'International Tables Vol C Tables 4.2.6.8 and 6.1.1.4'
Cd Cd -0.8075 1.2024 'International Tables Vol C Tables 4.2.6.8 and 6.1.1.4'

loop_
_geom_angle_atom_site_label_1
_geom_angle_atom_site_label_2
_geom_angle_atom_site_label_3
_geom_angle
_geom_angle_site_symmetry_1
_geom_angle_site_symmetry_3
O2 Cd1 O1 92.11(9) . .
O2 Cd1 O6 95.94(8) . .
O1 Cd1 O6 109.35(10) . .
O2 Cd1 O4 100.39(9) . .
O1 Cd1 O4 93.07(9) . .
O6 Cd1 O4 151.69(9) . .
O2 Cd1 O5 94.32(9) . .
O1 Cd1 O5 149.21(9) . .
O6 Cd1 O5 99.88(9) . .
O4 Cd1 O5 56.16(8) . .
O2 Cd1 O7 149.34(8) . .
O1 Cd1 O7 86.70(9) . .
O6 Cd1 O7 56.13(8) . .
O4 Cd1 O7 110.27(9) . .
O5 Cd1 O7 102.27(9) . .
O2 Cd1 C39 98.15(9) . .
O1 Cd1 C39 121.03(10) . .
O6 Cd1 C39 126.77(9) . .
O4 Cd1 C39 27.97(8) . .
O5 Cd1 C39 28.19(8) . .
O7 Cd1 C39 108.68(9) . .
O2 Cd1 C43 123.20(9) . .
O1 Cd1 C43 98.60(9) . .
O6 Cd1 C43 28.25(9) . .
O4 Cd1 C43 134.05(10) . .
O5 Cd1 C43 102.84(9) . .
O7 Cd1 C43 27.88(9) . .
C39 Cd1 C43 121.56(9) . .
C41 O1 Cd1 126.8(3) . .
C41 O1 H1 107.8(17) . .
Cd1 O1 H1 100(2) . .
C40 O2 Cd1 122.1(2) . .
C39 O4 Cd1 91.68(18) . .
C39 O5 Cd1 90.33(17) . .
C43 O6 Cd1 92.32(18) . .
C43 O7 Cd1 89.77(19) . .
C6 C1 C2 120.1(3) . .
C6 C1 C7 122.4(2) . .
C2 C1 C7 117.6(3) . .
C1 C2 C3 120.2(3) . .
C1 C2 C17 118.2(2) . .
C3 C2 C17 121.6(2) . .
C2 C3 C4 119.9(3) . .
C2 C3 C23 118.4(3) . .
C4 C3 C23 121.6(2) . .
C5 C4 C3 119.5(3) . .
C5 C4 C33 120.9(3) . .
C3 C4 C33 119.6(2) . .
C6 C5 C4 120.2(3) . .
C6 C5 C48 118.1(2) . .
C4 C5 C48 121.5(3) . .
C1 C6 C5 120.0(3) . .
C1 C6 C58 120.0(2) . .
C5 C6 C58 120.0(3) . .
C12 C7 C8 117.7(3) . .
C12 C7 C1 121.9(3) . .
C8 C7 C1 119.7(3) . .
C7 C8 C9 120.8(3) . .
C7 C8 H8 119.6 . .
C9 C8 H8 119.6 . .
C10 C9 C8 121.6(3) . .
C10 C9 H9 119.2 . .
C8 C9 H9 119.2 . .
C9 C10 C11 116.9(3) . .
C9 C10 C13 121.2(3) . .
C11 C10 C13 121.8(3) . .
C12 C11 C10 121.1(3) . .
C12 C11 H11 119.5 . .
C10 C11 H11 119.5 . .
C7 C12 C11 121.4(3) . .
C7 C12 H12 119.3 . .
C11 C12 H12 119.3 . .
C14 C13 C16' 139.1(10) . .
C14 C13 C10 109.1(4) . .
C16' C13 C10 106.9(8) . .
C14 C13 C15' 54.5(8) . .
C16' C13 C15' 127.8(13) . .
C10 C13 C15' 109.1(8) . .
C14 C13 C16 106.5(6) . .
C16' C13 C16 40.6(11) . .
C10 C13 C16 111.9(4) . .
C15' C13 C16 138.8(8) . .
C14 C13 C14' 41.9(9) . .
C16' C13 C14' 108.8(15) . .
C10 C13 C14' 106.7(8) . .
C15' C13 C14' 95.5(11) . .
C16 C13 C14' 68.9(10) . .
C14 C13 C15 113.4(7) . .
C16' C13 C15 68.8(12) . .
C10 C13 C15 111.6(4) . .
C15' C13 C15 63.4(8) . .
C16 C13 C15 104.1(5) . .
C14' C13 C15 140.5(9) . .
C13 C14 H14B 109.5 . .
C13 C14 H14C 109.5 . .
C13 C14 H14A 109.5 . .
C13 C15 H15A 109.5 . .
C13 C15 H15C 109.5 . .
C13 C15 H15B 109.5 . .
C13 C16 H16B 109.5 . .
C13 C16 H16C 109.5 . .
C13 C16 H16A 109.5 . .
C13 C14' H14E 109.5 . .
C13 C14' H14F 109.5 . .
H14E C14' H14F 109.5 . .
C13 C14' H14D 109.5 . .
H14E C14' H14D 109.5 . .
H14F C14' H14D 109.5 . .
C13 C15' H15D 109.5 . .
C13 C15' H15F 109.5 . .
H15D C15' H15F 109.5 . .
C13 C15' H15E 109.5 . .
H15D C15' H15E 109.5 . .
H15F C15' H15E 109.5 . .
C13 C16' H16F 109.5 . .
C13 C16' H16E 109.5 . .
H16F C16' H16E 109.5 . .
C13 C16' H16D 109.5 . .
H16F C16' H16D 109.5 . .
H16E C16' H16D 109.5 . .
C18 C17 C22 118.0(3) . .
C18 C17 C2 120.0(3) . .
C22 C17 C2 121.7(3) . .
C17 C18 C19 121.5(3) . .
C17 C18 H18 119.2 . .
C19 C18 H18 119.2 . .
C20 C19 C18 120.6(3) . .
C20 C19 H19 119.7 . .
C18 C19 H19 119.7 . .
C19 C20 C21 117.9(3) . .
C19 C20 C40 119.0(3) . 2
C21 C20 C40 123.1(3) . 2
C22 C21 C20 121.2(3) . .
C22 C21 H21 119.4 . .
C20 C21 H21 119.4 . .
C17 C22 C21 120.4(3) . .
C17 C22 H22 119.8 . .
C21 C22 H22 119.8 . .
C24 C23 C28 118.0(3) . .
C24 C23 C3 121.0(3) . .
C28 C23 C3 121.0(3) . .
C23 C24 C25 120.9(3) . .
C23 C24 H24 119.6 . .
C25 C24 H24 119.6 . .
C26 C25 C24 121.9(3) . .
C26 C25 H25 119.1 . .
C24 C25 H25 119.1 . .
C25 C26 C27 116.8(3) . .
C25 C26 C29 122.4(3) . .
C27 C26 C29 120.8(3) . .
C28 C27 C26 121.4(3) . .
C28 C27 H27 119.3 . .
C26 C27 H27 119.3 . .
C23 C28 C27 121.1(3) . .
C23 C28 H28 119.5 . .
C27 C28 H28 119.5 . .
C31 C29 C30' 138.0(8) . .
C31 C29 C32' 64.5(7) . .
C30' C29 C32' 110.1(8) . .
C31 C29 C30 111.6(6) . .
C30' C29 C30 38.5(7) . .
C32' C29 C30 131.9(5) . .
C31 C29 C26 109.1(5) . .
C30' C29 C26 110.6(6) . .
C32' C29 C26 113.6(4) . .
C30 C29 C26 112.4(4) . .
C31 C29 C32 112.1(8) . .
C30' C29 C32 68.2(8) . .
C32' C29 C32 48.7(6) . .
C30 C29 C32 104.3(6) . .
C26 C29 C32 107.2(4) . .
C31 C29 C31' 39.4(7) . .
C30' C29 C31' 115.7(10) . .
C32' C29 C31' 102.5(9) . .
C30 C29 C31' 78.8(8) . .
C26 C29 C31' 104.0(6) . .
C32 C29 C31' 144.3(8) . .
C29 C30 H30B 109.5 . .
C29 C30 H30C 109.5 . .
C29 C30 H30A 109.5 . .
C29 C31 H31A 109.5 . .
C29 C31 H31C 109.5 . .
C29 C31 H31B 109.5 . .
C29 C32 H32A 109.5 . .
C29 C32 H32C 109.5 . .
C29 C32 H32B 109.5 . .
C29 C30' H30D 109.5 . .
C29 C30' H30E 109.5 . .
H30D C30' H30E 109.5 . .
C29 C30' H30F 109.5 . .
H30D C30' H30F 109.5 . .
H30E C30' H30F 109.5 . .
C29 C31' H31D 109.5 . .
C29 C31' H31F 109.5 . .
H31D C31' H31F 109.5 . .
C29 C31' H31E 109.5 . .
H31D C31' H31E 109.5 . .
H31F C31' H31E 109.5 . .
C29 C32' H32D 109.5 . .
C29 C32' H32F 109.5 . .
H32D C32' H32F 109.5 . .
C29 C32' H32E 109.5 . .
H32D C32' H32E 109.5 . .
H32F C32' H32E 109.5 . .
C34 C33 C38 117.9(3) . .
C34 C33 C4 121.4(2) . .
C38 C33 C4 120.7(2) . .
C35 C34 C33 121.2(3) . .
C35 C34 H34 119.4 . .
C33 C34 H34 119.4 . .
C34 C35 C36 120.3(3) . .
C34 C35 H35 119.8 . .
C36 C35 H35 119.8 . .
C35 C36 C37 119.2(3) . .
C35 C36 C39 120.8(3) . .
C37 C36 C39 119.9(3) . .
C38 C37 C36 120.1(3) . .
C38 C37 H37 119.9 . .
C36 C37 H37 119.9 . .
C37 C38 C33 121.3(3) . .
C37 C38 H38 119.4 . .
C33 C38 H38 119.4 . .
O4 C39 O5 121.8(3) . .
O4 C39 C36 119.3(3) . .
O5 C39 C36 118.9(3) . .
O4 C39 Cd1 60.36(15) . .
O5 C39 Cd1 61.48(15) . .
C36 C39 Cd1 179.5(2) . .
O2 C40 O3 125.0(3) . .
O2 C40 C20 117.9(3) . 2_545
O3 C40 C20 117.1(3) . 2_545
O1 C41 C42 113.6(4) . .
O1 C41 H41B 108.9 . .
C42 C41 H41B 108.9 . .
O1 C41 H41A 108.9 . .
C42 C41 H41A 108.9 . .
H41B C41 H41A 107.7 . .
C41 C42 H42A 109.5 . .
C41 C42 H42B 109.5 . .
H42A C42 H42B 109.5 . .
C41 C42 H42C 109.5 . .
H42A C42 H42C 109.5 . .
H42B C42 H42C 109.5 . .
O7 C43 O6 121.8(3) . .
O7 C43 C45 119.7(3) . .
O6 C43 C45 118.5(3) . .
O7 C43 Cd1 62.35(16) . .
O6 C43 Cd1 59.42(15) . .
C45 C43 Cd1 177.9(2) . .
C45 C44 C59 120.0(3) . 1_656
C45 C44 H44 120.0 . .
C59 C44 H44 120.0 1_656 .
C44 C45 C46 119.6(3) . .
C44 C45 C43 119.8(3) . .
C46 C45 C43 120.6(3) . .
C47 C46 C45 119.9(3) . .
C47 C46 H46 120.0 . .
C45 C46 H46 120.0 . .
C58 C47 C46 121.1(3) 1_656 .
C58 C47 H47 119.4 1_656 .
C46 C47 H47 119.4 . .
C53 C48 C49 117.6(3) . .
C53 C48 C5 118.4(3) . .
C49 C48 C5 124.0(3) . .
C50 C49 C48 120.7(3) . .
C50 C49 H49 119.7 . .
C48 C49 H49 119.7 . .
C49 C50 C51 121.6(3) . .
C49 C50 H50 119.2 . .
C51 C50 H50 119.2 . .
C52 C51 C50 116.9(3) . .
C52 C51 C54 123.5(3) . .
C50 C51 C54 119.6(3) . .
C53 C52 C51 121.7(3) . .
C53 C52 H52 119.2 . .
C51 C52 H52 119.2 . .
C52 C53 C48 121.5(3) . .
C52 C53 H53 119.2 . .
C48 C53 H53 119.2 . .
C55 C54 C51 109.8(3) . .
C55 C54 C57 108.8(3) . .
C51 C54 C57 112.3(3) . .
C55 C54 C56 109.7(3) . .
C51 C54 C56 109.5(3) . .
C57 C54 C56 106.6(3) . .
C54 C55 H55A 109.5 . .
C54 C55 H55C 109.5 . .
H55A C55 H55C 109.5 . .
C54 C55 H55B 109.5 . .
H55A C55 H55B 109.5 . .
H55C C55 H55B 109.5 . .
C54 C56 H56B 109.5 . .
C54 C56 H56C 109.5 . .
H56B C56 H56C 109.5 . .
C54 C56 H56A 109.5 . .
H56B C56 H56A 109.5 . .
H56C C56 H56A 109.5 . .
C54 C57 H57A 109.5 . .
C54 C57 H57C 109.5 . .
H57A C57 H57C 109.5 . .
C54 C57 H57B 109.5 . .
H57A C57 H57B 109.5 . .
H57C C57 H57B 109.5 . .
C47 C58 C59 118.6(3) 1_454 .
C47 C58 C6 120.5(3) 1_454 .
C59 C58 C6 120.9(3) . .
C44 C59 C58 120.8(3) 1_454 .
C44 C59 H59 119.6 1_454 .
C58 C59 H59 119.6 . .

loop_
_geom_bond_atom_site_label_1
_geom_bond_atom_site_label_2
_geom_bond_distance
_geom_bond_site_symmetry_2
Cd1 O2 2.263(2) .
Cd1 O1 2.288(2) .
Cd1 O6 2.314(2) .
Cd1 O4 2.322(2) .
Cd1 O5 2.346(2) .
Cd1 O7 2.379(2) .
Cd1 C39 2.670(3) .
Cd1 C43 2.686(3) .
O1 C41 1.419(5) .
O1 H1 0.849(10) .
O2 C40 1.251(4) .
O3 C40 1.265(4) .
O4 C39 1.253(4) .
O5 C39 1.262(4) .
O6 C43 1.272(4) .
O7 C43 1.256(4) .
C1 C6 1.402(4) .
C1 C2 1.403(4) .
C1 C7 1.497(4) .
C2 C3 1.408(4) .
C2 C17 1.508(4) .
C3 C4 1.413(4) .
C3 C23 1.494(4) .
C4 C5 1.410(4) .
C4 C33 1.497(4) .
C5 C6 1.406(4) .
C5 C48 1.496(4) .
C6 C58 1.498(4) .
C7 C12 1.378(4) .
C7 C8 1.386(4) .
C8 C9 1.388(4) .
C8 H8 0.9500 .
C9 C10 1.384(5) .
C9 H9 0.9500 .
C10 C11 1.394(5) .
C10 C13 1.531(5) .
C11 C12 1.386(5) .
C11 H11 0.9500 .
C12 H12 0.9500 .
C13 C14 1.513(5) .
C13 C16' 1.522(6) .
C13 C15' 1.531(6) .
C13 C16 1.534(5) .
C13 C14' 1.537(6) .
C13 C15 1.540(5) .
C14 H14B 0.9800 .
C14 H14C 0.9800 .
C14 H14A 0.9800 .
C15 H15A 0.9800 .
C15 H15C 0.9800 .
C15 H15B 0.9800 .
C16 H16B 0.9800 .
C16 H16C 0.9800 .
C16 H16A 0.9800 .
C14' H14E 0.9800 .
C14' H14F 0.9800 .
C14' H14D 0.9800 .
C15' H15D 0.9800 .
C15' H15F 0.9800 .
C15' H15E 0.9800 .
C16' H16F 0.9800 .
C16' H16E 0.9800 .
C16' H16D 0.9800 .
C17 C18 1.382(4) .
C17 C22 1.389(4) .
C18 C19 1.387(4) .
C18 H18 0.9500 .
C19 C20 1.385(4) .
C19 H19 0.9500 .
C20 C21 1.392(4) .
C20 C40 1.502(4) 2
C21 C22 1.389(4) .
C21 H21 0.9500 .
C22 H22 0.9500 .
C23 C24 1.380(4) .
C23 C28 1.383(4) .
C24 C25 1.392(4) .
C24 H24 0.9500 .
C25 C26 1.380(5) .
C25 H25 0.9500 .
C26 C27 1.402(4) .
C26 C29 1.531(4) .
C27 C28 1.385(4) .
C27 H27 0.9500 .
C28 H28 0.9500 .
C29 C31 1.515(6) .
C29 C30' 1.516(6) .
C29 C32' 1.530(6) .
C29 C30 1.530(5) .
C29 C32 1.533(6) .
C29 C31' 1.535(6) .
C30 H30B 0.9800 .
C30 H30C 0.9800 .
C30 H30A 0.9800 .
C31 H31A 0.9800 .
C31 H31C 0.9800 .
C31 H31B 0.9800 .
C32 H32A 0.9800 .
C32 H32C 0.9800 .
C32 H32B 0.9800 .
C30' H30D 0.9800 .
C30' H30E 0.9800 .
C30' H30F 0.9800 .
C31' H31D 0.9800 .
C31' H31F 0.9800 .
C31' H31E 0.9800 .
C32' H32D 0.9800 .
C32' H32F 0.9800 .
C32' H32E 0.9800 .
C33 C34 1.392(4) .
C33 C38 1.399(4) .
C34 C35 1.386(4) .
C34 H34 0.9500 .
C35 C36 1.388(4) .
C35 H35 0.9500 .
C36 C37 1.393(4) .
C36 C39 1.508(4) .
C37 C38 1.383(4) .
C37 H37 0.9500 .
C38 H38 0.9500 .
C40 C20 1.502(4) 2_545
C41 C42 1.467(7) .
C41 H41B 0.9900 .
C41 H41A 0.9900 .
C42 H42A 0.9800 .
C42 H42B 0.9800 .
C42 H42C 0.9800 .
C43 C45 1.506(4) .
C44 C45 1.387(4) .
C44 C59 1.393(4) 1_656
C44 H44 0.9500 .
C45 C46 1.396(4) .
C46 C47 1.388(4) .
C46 H46 0.9500 .
C47 C58 1.386(4) 1_656
C47 H47 0.9500 .
C48 C53 1.390(4) .
C48 C49 1.394(4) .
C49 C50 1.387(4) .
C49 H49 0.9500 .
C50 C51 1.405(5) .
C50 H50 0.9500 .
C51 C52 1.382(5) .
C51 C54 1.531(4) .
C52 C53 1.381(4) .
C52 H52 0.9500 .
C53 H53 0.9500 .
C54 C55 1.526(5) .
C54 C57 1.535(5) .
C54 C56 1.543(5) .
C55 H55A 0.9800 .
C55 H55C 0.9800 .
C55 H55B 0.9800 .
C56 H56B 0.9800 .
C56 H56C 0.9800 .
C56 H56A 0.9800 .
C57 H57A 0.9800 .
C57 H57C 0.9800 .
C57 H57B 0.9800 .
C58 C47 1.386(4) 1_454
C58 C59 1.396(4) .
C59 C44 1.393(4) 1_454
C59 H59 0.9500 .

loop_
_geom_torsion_atom_site_label_1
_geom_torsion_atom_site_label_2
_geom_torsion_atom_site_label_3
_geom_torsion_atom_site_label_4
_geom_torsion
_geom_torsion_site_symmetry_1
_geom_torsion_site_symmetry_4
O2 Cd1 O1 C41 -112.0(3) . .
O6 Cd1 O1 C41 -14.9(3) . .
O4 Cd1 O1 C41 147.5(3) . .
O5 Cd1 O1 C41 145.9(3) . .
O7 Cd1 O1 C41 37.3(3) . .
C39 Cd1 O1 C41 147.2(3) . .
C43 Cd1 O1 C41 12.0(3) . .
O1 Cd1 O2 C40 -18.4(2) . .
O6 Cd1 O2 C40 -128.1(2) . .
O4 Cd1 O2 C40 75.1(2) . .
O5 Cd1 O2 C40 131.5(2) . .
O7 Cd1 O2 C40 -105.5(3) . .
C39 Cd1 O2 C40 103.4(2) . .
C43 Cd1 O2 C40 -120.1(2) . .
O2 Cd1 O4 C39 87.82(19) . .
O1 Cd1 O4 C39 -179.47(19) . .
O6 Cd1 O4 C39 -36.4(3) . .
O5 Cd1 O4 C39 -0.42(17) . .
O7 Cd1 O4 C39 -91.86(19) . .
C43 Cd1 O4 C39 -74.4(2) . .
O2 Cd1 O5 C39 -99.20(18) . .
O1 Cd1 O5 C39 2.3(3) . .
O6 Cd1 O5 C39 163.99(17) . .
O4 Cd1 O5 C39 0.42(17) . .
O7 Cd1 O5 C39 106.74(18) . .
C43 Cd1 O5 C39 135.31(18) . .
O2 Cd1 O6 C43 165.77(18) . .
O1 Cd1 O6 C43 71.4(2) . .
O4 Cd1 O6 C43 -69.1(3) . .
O5 Cd1 O6 C43 -98.77(19) . .
O7 Cd1 O6 C43 -0.56(17) . .
C39 Cd1 O6 C43 -89.4(2) . .
O2 Cd1 O7 C43 -26.9(3) . .
O1 Cd1 O7 C43 -115.4(2) . .
O6 Cd1 O7 C43 0.57(17) . .
O4 Cd1 O7 C43 152.51(18) . .
O5 Cd1 O7 C43 94.33(19) . .
C39 Cd1 O7 C43 122.85(19) . .
C6 C1 C2 C3 -2.2(4) . .
C7 C1 C2 C3 177.3(2) . .
C6 C1 C2 C17 178.0(2) . .
C7 C1 C2 C17 -2.4(4) . .
C1 C2 C3 C4 2.6(4) . .
C17 C2 C3 C4 -177.7(3) . .
C1 C2 C3 C23 179.9(3) . .
C17 C2 C3 C23 -0.4(4) . .
C2 C3 C4 C5 -0.5(4) . .
C23 C3 C4 C5 -177.7(3) . .
C2 C3 C4 C33 179.0(2) . .
C23 C3 C4 C33 1.8(4) . .
C3 C4 C5 C6 -1.9(4) . .
C33 C4 C5 C6 178.6(3) . .
C3 C4 C5 C48 173.0(3) . .
C33 C4 C5 C48 -6.5(4) . .
C2 C1 C6 C5 -0.2(4) . .
C7 C1 C6 C5 -179.7(3) . .
C2 C1 C6 C58 178.3(3) . .
C7 C1 C6 C58 -1.2(4) . .
C4 C5 C6 C1 2.3(4) . .
C48 C5 C6 C1 -172.8(3) . .
C4 C5 C6 C58 -176.2(3) . .
C48 C5 C6 C58 8.7(4) . .
C6 C1 C7 C12 -107.3(3) . .
C2 C1 C7 C12 73.2(4) . .
C6 C1 C7 C8 82.4(4) . .
C2 C1 C7 C8 -97.2(3) . .
C12 C7 C8 C9 -5.2(5) . .
C1 C7 C8 C9 165.5(3) . .
C7 C8 C9 C10 0.2(6) . .
C8 C9 C10 C11 5.4(6) . .
C8 C9 C10 C13 -173.5(3) . .
C9 C10 C11 C12 -6.1(6) . .
C13 C10 C11 C12 172.8(3) . .
C8 C7 C12 C11 4.5(5) . .
C1 C7 C12 C11 -166.0(3) . .
C10 C11 C12 C7 1.3(6) . .
C9 C10 C13 C14 -93.7(7) . .
C11 C10 C13 C14 87.4(7) . .
C9 C10 C13 C16' 105.8(14) . .
C11 C10 C13 C16' -73.0(14) . .
C9 C10 C13 C15' -35.7(9) . .
C11 C10 C13 C15' 145.4(8) . .
C9 C10 C13 C16 148.7(5) . .
C11 C10 C13 C16 -30.2(6) . .
C9 C10 C13 C14' -137.8(11) . .
C11 C10 C13 C14' 43.3(11) . .
C9 C10 C13 C15 32.5(6) . .
C11 C10 C13 C15 -146.4(6) . .
C1 C2 C17 C18 75.3(4) . .
C3 C2 C17 C18 -104.4(3) . .
C1 C2 C17 C22 -99.3(3) . .
C3 C2 C17 C22 81.0(4) . .
C22 C17 C18 C19 2.4(5) . .
C2 C17 C18 C19 -172.4(3) . .
C17 C18 C19 C20 2.3(5) . .
C18 C19 C20 C21 -4.1(5) . .
C18 C19 C20 C40 175.9(3) . 2
C19 C20 C21 C22 1.3(5) . .
C40 C20 C21 C22 -178.8(3) 2 .
C18 C17 C22 C21 -5.2(5) . .
C2 C17 C22 C21 169.5(3) . .
C20 C21 C22 C17 3.4(5) . .
C2 C3 C23 C24 62.6(4) . .
C4 C3 C23 C24 -120.2(3) . .
C2 C3 C23 C28 -117.2(3) . .
C4 C3 C23 C28 60.0(4) . .
C28 C23 C24 C25 1.4(5) . .
C3 C23 C24 C25 -178.4(3) . .
C23 C24 C25 C26 -0.1(5) . .
C24 C25 C26 C27 -0.8(5) . .
C24 C25 C26 C29 178.0(3) . .
C25 C26 C27 C28 0.3(5) . .
C29 C26 C27 C28 -178.5(3) . .
C24 C23 C28 C27 -1.9(5) . .
C3 C23 C28 C27 177.9(3) . .
C26 C27 C28 C23 1.0(5) . .
C25 C26 C29 C31 -112.1(7) . .
C27 C26 C29 C31 66.7(7) . .
C25 C26 C29 C30' 53.6(9) . .
C27 C26 C29 C30' -127.6(9) . .
C25 C26 C29 C32' 178.1(7) . .
C27 C26 C29 C32' -3.1(8) . .
C25 C26 C29 C30 12.2(6) . .
C27 C26 C29 C30 -169.0(5) . .
C25 C26 C29 C32 126.2(7) . .
C27 C26 C29 C32 -55.0(8) . .
C25 C26 C29 C31' -71.2(10) . .
C27 C26 C29 C31' 107.6(9) . .
C5 C4 C33 C34 -126.9(3) . .
C3 C4 C33 C34 53.5(4) . .
C5 C4 C33 C38 55.9(4) . .
C3 C4 C33 C38 -123.7(3) . .
C38 C33 C34 C35 1.9(4) . .
C4 C33 C34 C35 -175.4(3) . .
C33 C34 C35 C36 -2.2(5) . .
C34 C35 C36 C37 0.5(4) . .
C34 C35 C36 C39 179.4(3) . .
C35 C36 C37 C38 1.3(4) . .
C39 C36 C37 C38 -177.5(3) . .
C36 C37 C38 C33 -1.6(5) . .
C34 C33 C38 C37 0.0(4) . .
C4 C33 C38 C37 177.3(3) . .
Cd1 O4 C39 O5 0.8(3) . .
Cd1 O4 C39 C36 -179.7(2) . .
Cd1 O5 C39 O4 -0.8(3) . .
Cd1 O5 C39 C36 179.7(2) . .
C35 C36 C39 O4 177.9(3) . .
C37 C36 C39 O4 -3.3(4) . .
C35 C36 C39 O5 -2.6(4) . .
C37 C36 C39 O5 176.3(3) . .
C35 C36 C39 Cd1 144(100) . .
C37 C36 C39 Cd1 -37(35) . .
O2 Cd1 C39 O4 -96.83(19) . .
O1 Cd1 C39 O4 0.6(2) . .
O6 Cd1 C39 O4 159.43(17) . .
O5 Cd1 C39 O4 179.3(3) . .
O7 Cd1 C39 O4 98.23(19) . .
C43 Cd1 C39 O4 125.68(19) . .
O2 Cd1 C39 O5 83.92(18) . .
O1 Cd1 C39 O5 -178.64(17) . .
O6 Cd1 C39 O5 -19.8(2) . .
O4 Cd1 C39 O5 -179.3(3) . .
O7 Cd1 C39 O5 -81.03(18) . .
C43 Cd1 C39 O5 -53.6(2) . .
O2 Cd1 C39 C36 -63(35) . .
O1 Cd1 C39 C36 34(35) . .
O6 Cd1 C39 C36 -167(100) . .
O4 Cd1 C39 C36 34(35) . .
O5 Cd1 C39 C36 -147(100) . .
O7 Cd1 C39 C36 132(35) . .
C43 Cd1 C39 C36 159(100) . .
Cd1 O2 C40 O3 -0.3(4) . .
Cd1 O2 C40 C20 179.40(19) . 2_545
Cd1 O1 C41 C42 59.8(6) . .
Cd1 O7 C43 O6 -1.0(3) . .
Cd1 O7 C43 C45 179.6(3) . .
Cd1 O6 C43 O7 1.0(3) . .
Cd1 O6 C43 C45 -179.6(2) . .
O2 Cd1 C43 O7 164.01(17) . .
O1 Cd1 C43 O7 65.8(2) . .
O6 Cd1 C43 O7 -179.0(3) . .
O4 Cd1 C43 O7 -37.1(2) . .
O5 Cd1 C43 O7 -92.01(19) . .
C39 Cd1 C43 O7 -69.1(2) . .
O2 Cd1 C43 O6 -17.0(2) . .
O1 Cd1 C43 O6 -115.24(19) . .
O4 Cd1 C43 O6 141.95(17) . .
O5 Cd1 C43 O6 86.99(19) . .
O7 Cd1 C43 O6 179.0(3) . .
C39 Cd1 C43 O6 109.94(19) . .
O2 Cd1 C43 C45 -7(6) . .
O1 Cd1 C43 C45 -105(6) . .
O6 Cd1 C43 C45 10(6) . .
O4 Cd1 C43 C45 152(6) . .
O5 Cd1 C43 C45 97(6) . .
O7 Cd1 C43 C45 -171(6) . .
C39 Cd1 C43 C45 120(6) . .
C59 C44 C45 C46 -0.5(5) 1_656 .
C59 C44 C45 C43 179.4(3) 1_656 .
O7 C43 C45 C44 4.0(4) . .
O6 C43 C45 C44 -175.3(3) . .
Cd1 C43 C45 C44 175(100) . .
O7 C43 C45 C46 -176.1(3) . .
O6 C43 C45 C46 4.6(4) . .
Cd1 C43 C45 C46 -5(6) . .
C44 C45 C46 C47 -0.2(5) . .
C43 C45 C46 C47 179.9(3) . .
C45 C46 C47 C58 0.2(5) . 1_656
C6 C5 C48 C53 62.1(4) . .
C4 C5 C48 C53 -113.0(3) . .
C6 C5 C48 C49 -117.8(3) . .
C4 C5 C48 C49 67.1(4) . .
C53 C48 C49 C50 -1.1(4) . .
C5 C48 C49 C50 178.8(3) . .
C48 C49 C50 C51 1.2(5) . .
C49 C50 C51 C52 -0.7(5) . .
C49 C50 C51 C54 179.6(3) . .
C50 C51 C52 C53 0.1(5) . .
C54 C51 C52 C53 179.8(3) . .
C51 C52 C53 C48 0.0(5) . .
C49 C48 C53 C52 0.5(4) . .
C5 C48 C53 C52 -179.4(3) . .
C52 C51 C54 C55 -118.5(4) . .
C50 C51 C54 C55 61.2(4) . .
C52 C51 C54 C57 2.7(5) . .
C50 C51 C54 C57 -177.6(3) . .
C52 C51 C54 C56 120.9(4) . .
C50 C51 C54 C56 -59.4(4) . .
C1 C6 C58 C47 -115.3(3) . 1_454
C5 C6 C58 C47 63.2(4) . 1_454
C1 C6 C58 C59 65.2(4) . .
C5 C6 C58 C59 -116.4(3) . .
C47 C58 C59 C44 -1.4(4) 1_454 1_454
C6 C58 C59 C44 178.1(3) . 1_454

loop_
_platon_squeeze_void_nr
_platon_squeeze_void_average_x
_platon_squeeze_void_average_y
_platon_squeeze_void_average_z
_platon_squeeze_void_volume
_platon_squeeze_void_count_electrons
_platon_squeeze_void_content
1 0.500 1.000 0.500 540 105 2C3H7NO,2H3O,2C2H5OH
2 0.500 0.500 0.000 540 105 2C3H7NO,2H3O,2C2H5OH
3 0.256 0.193 0.275 12 2 ' '
4 0.256 0.307 0.775 12 2 ' '
5 0.744 0.693 0.225 12 2 ' '
6 0.744 0.807 0.725 12 2 ' '
